data_4130423
loop_
_publ_author_name
'Solola, Lukman A.'
'Zabula, Alexander V.'
'Dorfner, Walter L.'
'Manor, Brian C.'
'Carroll, Patrick J.'
'Schelter, Eric J.'

_publ_section_title
;
 An Alkali Metal-Capped Cerium(IV) Imido Complex.
;
_journal_issue 22
_journal_name_full 'Journal of the American Chemical Society'
_journal_page_first 6928
_journal_page_last 6931
_journal_paper_doi 10.1021/jacs.6b03293
_journal_volume 138
_journal_year 2016
_chemical_formula_moiety 'C44 H57 Ce F6 N5 O3 Si'
_chemical_formula_sum 'C44 H57 Ce F6 N5 O3 Si'
_chemical_formula_weight 986.15
_space_group_crystal_system triclinic
_space_group_IT_number 2
_space_group_name_Hall '-P 1'
_space_group_name_H-M_alt 'P -1'
_atom_sites_solution_hydrogens geom
_atom_sites_solution_primary direct
_audit_creation_date 2016-03-23
_audit_creation_method
;
Olex2 1.2
(compiled 2016.02.19 svn.r3266 for OlexSys, GUI svn.r5155)
;
_cell_angle_alpha 103.394(2)
_cell_angle_beta 93.797(2)
_cell_angle_gamma 113.733(2)
_cell_formula_units_Z 2
_cell_length_a 11.3019(3)
_cell_length_b 12.1960(3)
_cell_length_c 18.6065(5)
_cell_measurement_reflns_used 9751
_cell_measurement_temperature 100
_cell_measurement_theta_max 27.55
_cell_measurement_theta_min 2.48
_cell_volume 2247.02(11)
_computing_data_collection 'Bruker APEX2 v2014.11-0'
_computing_data_reduction 'Bruker SAINT v8.34A'
_computing_molecular_graphics 'Olex2 (Dolomanov et al., 2009)'
_computing_publication_material 'Olex2 (Dolomanov et al., 2009)'
_computing_structure_refinement 'XL (Sheldrick, 2008)'
_computing_structure_solution 'ShelXS-1997 (Sheldrick, 2008)'
_diffrn_ambient_temperature 100
_diffrn_measured_fraction_theta_full 0.980
_diffrn_measured_fraction_theta_max 0.977
_diffrn_measurement_device 'CCD Area Detector'
_diffrn_measurement_device_type 'Bruker APEXII'
_diffrn_measurement_method '\w and \f scans'
_diffrn_radiation_monochromator graphite
_diffrn_radiation_type MoK\a
_diffrn_radiation_wavelength 0.71073
_diffrn_reflns_av_R_equivalents 0.0438
_diffrn_reflns_av_unetI/netI 0.0312
_diffrn_reflns_Laue_measured_fraction_full 0.980
_diffrn_reflns_Laue_measured_fraction_max 0.977
_diffrn_reflns_limit_h_max 14
_diffrn_reflns_limit_h_min -14
_diffrn_reflns_limit_k_max 15
_diffrn_reflns_limit_k_min -15
_diffrn_reflns_limit_l_max 23
_diffrn_reflns_limit_l_min -24
_diffrn_reflns_number 76878
_diffrn_reflns_point_group_measured_fraction_full 0.980
_diffrn_reflns_point_group_measured_fraction_max 0.977
_diffrn_reflns_theta_full 25.242
_diffrn_reflns_theta_max 27.566
_diffrn_reflns_theta_min 1.902
_diffrn_source 'sealed tube'
_exptl_absorpt_coefficient_mu 1.109
_exptl_absorpt_correction_T_max 0.7456
_exptl_absorpt_correction_T_min 0.7118
_exptl_absorpt_correction_type multi-scan
_exptl_absorpt_process_details 'SADABS v2014/4'
_exptl_crystal_colour 'red brown'
_exptl_crystal_colour_modifier red
_exptl_crystal_colour_primary brown
_exptl_crystal_density_diffrn 1.458
_exptl_crystal_description prism
_exptl_crystal_F_000 1012
_exptl_crystal_size_max 0.16
_exptl_crystal_size_mid 0.11
_exptl_crystal_size_min 0.04
_refine_diff_density_max 0.637
_refine_diff_density_min -0.368
_refine_diff_density_rms 0.074
_refine_ls_extinction_method none
_refine_ls_goodness_of_fit_ref 1.030
_refine_ls_hydrogen_treatment constr
_refine_ls_matrix_type full
_refine_ls_number_parameters 553
_refine_ls_number_reflns 10165
_refine_ls_number_restraints 0
_refine_ls_restrained_S_all 1.030
_refine_ls_R_factor_all 0.0341
_refine_ls_R_factor_gt 0.0258
_refine_ls_shift/su_max 0.002
_refine_ls_shift/su_mean 0.000
_refine_ls_structure_factor_coef Fsqd
_refine_ls_weighting_details 'w=1/[\s^2^(Fo^2^)+(0.0229P)^2^+1.5229P] where P=(Fo^2^+2Fc^2^)/3'
_refine_ls_weighting_scheme calc
_refine_ls_wR_factor_gt 0.0532
_refine_ls_wR_factor_ref 0.0560
_reflns_number_gt 8947
_reflns_number_total 10165
_reflns_threshold_expression 'I > 2\s(I)'
_cod_data_source_file ja6b03293_si_002.cif
_cod_data_source_block compound_5
_cod_database_code 4130423

loop_
_space_group_symop_operation_xyz
'x, y, z'
'-x, -y, -z'

loop_
_atom_site_label
_atom_site_type_symbol
_atom_site_fract_x
_atom_site_fract_y
_atom_site_fract_z
_atom_site_U_iso_or_equiv
_atom_site_adp_type
_atom_site_occupancy
_atom_site_site_symmetry_order
_atom_site_calc_flag
_atom_site_refinement_flags_posn
Ce1 Ce 0.15346(2) 0.04806(2) 0.25497(2) 0.01309(4) Uani 1 1 d .
Si1 Si -0.07874(6) -0.28981(5) 0.23482(3) 0.01958(12) Uani 1 1 d .
F4 F 0.39550(13) -0.29856(13) 0.34828(8) 0.0323(3) Uani 1 1 d .
F5 F 0.53330(13) -0.29183(13) 0.27297(8) 0.0342(3) Uani 1 1 d .
F6 F 0.53093(13) -0.12209(12) 0.33814(7) 0.0294(3) Uani 1 1 d .
F2 F 0.36386(19) -0.36932(19) 0.01188(9) 0.0615(5) Uani 1 1 d .
F1 F 0.15787(17) -0.42628(15) -0.01232(8) 0.0450(4) Uani 1 1 d .
F3 F 0.2890(2) -0.24079(15) -0.00682(9) 0.0549(5) Uani 1 1 d .
O1 O 0.17710(13) 0.00731(12) 0.13784(7) 0.0161(3) Uani 1 1 d .
O2 O 0.30819(14) 0.03505(12) 0.32366(7) 0.0170(3) Uani 1 1 d .
O3 O -0.04318(14) -0.00827(12) 0.28258(8) 0.0162(3) Uani 1 1 d .
N1 N 0.27447(16) 0.13463(15) 0.15518(9) 0.0147(3) Uani 1 1 d .
N2 N 0.32417(17) 0.14824(15) 0.37624(9) 0.0158(3) Uani 1 1 d .
N3 N -0.03978(16) 0.10458(15) 0.27017(9) 0.0154(3) Uani 1 1 d .
N4 N 0.24858(16) 0.32816(15) 0.30013(9) 0.0148(3) Uani 1 1 d .
N5 N 0.06766(17) -0.17312(15) 0.22716(9) 0.0164(3) Uani 1 1 d .
C1 C 0.3171(2) 0.38178(19) 0.24204(11) 0.0178(4) Uani 1 1 d .
H1a H 0.3981 0.3720 0.2417 0.024 Uiso 1 1 calc R
H1b H 0.3399 0.4705 0.2555 0.024 Uiso 1 1 calc R
C2 C 0.2353(2) 0.32123(19) 0.16410(11) 0.0173(4) Uani 1 1 d .
C3 C 0.1754(2) 0.3836(2) 0.13219(12) 0.0223(5) Uani 1 1 d .
H3 H 0.1886 0.4633 0.1590 0.030 Uiso 1 1 calc R
C4 C 0.0972(2) 0.3294(2) 0.06169(12) 0.0248(5) Uani 1 1 d .
H4 H 0.0580 0.3723 0.0416 0.033 Uiso 1 1 calc R
C5 C 0.0776(2) 0.2115(2) 0.02138(12) 0.0232(5) Uani 1 1 d .
H5 H 0.0250 0.1746 -0.0260 0.031 Uiso 1 1 calc R
C6 C 0.1362(2) 0.1481(2) 0.05138(11) 0.0187(4) Uani 1 1 d .
H6 H 0.1221 0.0683 0.0242 0.025 Uiso 1 1 calc R
C7 C 0.2161(2) 0.20291(19) 0.12203(11) 0.0162(4) Uani 1 1 d .
C8 C 0.3991(2) 0.13569(19) 0.12796(11) 0.0179(4) Uani 1 1 d .
C9 C 0.4428(2) 0.0573(2) 0.16606(13) 0.0233(5) Uani 1 1 d .
H9a H 0.3782 -0.0281 0.1493 0.035 Uiso 1 1 calc GR
H9b H 0.4523 0.0881 0.2195 0.035 Uiso 1 1 calc GR
H9c H 0.5255 0.0624 0.1535 0.035 Uiso 1 1 calc GR
C10 C 0.5065(2) 0.2697(2) 0.15080(12) 0.0235(5) Uani 1 1 d .
H10a H 0.5823 0.2715 0.1298 0.035 Uiso 1 1 calc GR
H10b H 0.5299 0.2997 0.2046 0.035 Uiso 1 1 calc GR
H10c H 0.4747 0.3219 0.1324 0.035 Uiso 1 1 calc GR
C11 C 0.3749(2) 0.0819(2) 0.04268(11) 0.0233(5) Uani 1 1 d .
H11a H 0.4521 0.0754 0.0278 0.035 Uiso 1 1 calc GR
H11b H 0.3550 0.1358 0.0188 0.035 Uiso 1 1 calc GR
H11c H 0.3023 0.0005 0.0279 0.035 Uiso 1 1 calc GR
C12 C 0.3425(2) 0.39007(19) 0.37279(11) 0.0173(4) Uani 1 1 d .
H12a H 0.2968 0.3637 0.4124 0.023 Uiso 1 1 calc R
H12b H 0.3723 0.4797 0.3837 0.023 Uiso 1 1 calc R
C13 C 0.4607(2) 0.36179(19) 0.37364(11) 0.0168(4) Uani 1 1 d .
C14 C 0.5831(2) 0.4535(2) 0.37174(11) 0.0205(4) Uani 1 1 d .
H14 H 0.5907 0.5320 0.3708 0.027 Uiso 1 1 calc R
C15 C 0.6937(2) 0.4304(2) 0.37116(12) 0.0228(5) Uani 1 1 d .
H15 H 0.7746 0.4930 0.3704 0.030 Uiso 1 1 calc R
C16 C 0.6827(2) 0.3139(2) 0.37177(12) 0.0230(5) Uani 1 1 d .
H16 H 0.7563 0.2976 0.3710 0.031 Uiso 1 1 calc R
C17 C 0.5619(2) 0.2205(2) 0.37360(11) 0.0203(4) Uani 1 1 d .
H17 H 0.5548 0.1418 0.3733 0.027 Uiso 1 1 calc R
C18 C 0.4517(2) 0.24473(19) 0.37586(11) 0.0166(4) Uani 1 1 d .
C19 C 0.3018(2) 0.1225(2) 0.45163(11) 0.0191(4) Uani 1 1 d .
C20 C 0.1574(2) 0.0329(2) 0.44110(12) 0.0264(5) Uani 1 1 d .
H20a H 0.1371 0.0180 0.4882 0.040 Uiso 1 1 calc GR
H20b H 0.1403 -0.0447 0.4052 0.040 Uiso 1 1 calc GR
H20c H 0.1039 0.0688 0.4233 0.040 Uiso 1 1 calc GR
C21 C 0.3305(2) 0.2437(2) 0.51075(12) 0.0270(5) Uani 1 1 d .
H21a H 0.3234 0.2285 0.5590 0.040 Uiso 1 1 calc GR
H21b H 0.2685 0.2748 0.4984 0.040 Uiso 1 1 calc GR
H21c H 0.4179 0.3042 0.5121 0.040 Uiso 1 1 calc GR
C22 C 0.3884(2) 0.0639(2) 0.47600(12) 0.0264(5) Uani 1 1 d .
H22a H 0.4785 0.1247 0.4886 0.040 Uiso 1 1 calc GR
H22b H 0.3791 -0.0060 0.4357 0.040 Uiso 1 1 calc GR
H22c H 0.3622 0.0361 0.5191 0.040 Uiso 1 1 calc GR
C23 C 0.1390(2) 0.36524(19) 0.30853(12) 0.0185(4) Uani 1 1 d .
H23a H 0.0844 0.3386 0.2597 0.025 Uiso 1 1 calc R
H23b H 0.1753 0.4556 0.3261 0.025 Uiso 1 1 calc R
C24 C 0.0545(2) 0.31115(19) 0.36207(11) 0.0173(4) Uani 1 1 d .
C25 C 0.0655(2) 0.3870(2) 0.43386(12) 0.0223(5) Uani 1 1 d .
H25 H 0.1241 0.4711 0.4475 0.030 Uiso 1 1 calc R
C26 C -0.0087(2) 0.3393(2) 0.48457(12) 0.0245(5) Uani 1 1 d .
H26 H -0.0003 0.3910 0.5318 0.033 Uiso 1 1 calc R
C27 C -0.0958(2) 0.2142(2) 0.46506(12) 0.0231(5) Uani 1 1 d .
H27 H -0.1463 0.1819 0.4991 0.031 Uiso 1 1 calc R
C28 C -0.1078(2) 0.1369(2) 0.39457(12) 0.0205(4) Uani 1 1 d .
H28 H -0.1655 0.0526 0.3818 0.027 Uiso 1 1 calc R
C29 C -0.0337(2) 0.18524(19) 0.34289(11) 0.0167(4) Uani 1 1 d .
C30 C -0.1560(2) 0.0703(2) 0.20969(11) 0.0182(4) Uani 1 1 d .
C31 C -0.1351(2) -0.0055(2) 0.13841(12) 0.0248(5) Uani 1 1 d .
H31a H -0.0544 0.0444 0.1248 0.037 Uiso 1 1 calc GR
H31b H -0.2069 -0.0302 0.0985 0.037 Uiso 1 1 calc GR
H31c H -0.1307 -0.0785 0.1470 0.037 Uiso 1 1 calc GR
C32 C -0.1582(2) 0.1887(2) 0.19643(13) 0.0242(5) Uani 1 1 d .
H32a H -0.1604 0.2416 0.2429 0.036 Uiso 1 1 calc GR
H32b H -0.2347 0.1665 0.1604 0.036 Uiso 1 1 calc GR
H32c H -0.0808 0.2323 0.1777 0.036 Uiso 1 1 calc GR
C33 C -0.2846(2) -0.0072(2) 0.23177(12) 0.0228(5) Uani 1 1 d .
H33a H -0.2763 -0.0730 0.2485 0.034 Uiso 1 1 calc GR
H33b H -0.3543 -0.0425 0.1892 0.034 Uiso 1 1 calc GR
H33c H -0.3039 0.0453 0.2716 0.034 Uiso 1 1 calc GR
C34 C 0.1633(2) -0.21350(18) 0.20482(11) 0.0168(4) Uani 1 1 d .
C35 C 0.1712(2) -0.25429(19) 0.12897(12) 0.0197(4) Uani 1 1 d .
H35 H 0.1100 -0.2569 0.0919 0.026 Uiso 1 1 calc R
C36 C 0.2686(2) -0.2907(2) 0.10818(12) 0.0214(4) Uani 1 1 d .
C37 C 0.3631(2) -0.28749(19) 0.16139(12) 0.0210(4) Uani 1 1 d .
H37 H 0.4291 -0.3106 0.1472 0.028 Uiso 1 1 calc R
C38 C 0.3553(2) -0.24853(19) 0.23643(12) 0.0187(4) Uani 1 1 d .
C39 C 0.2576(2) -0.21350(18) 0.25793(11) 0.0185(4) Uani 1 1 d .
H39 H 0.2544 -0.1894 0.3087 0.025 Uiso 1 1 calc R
C40 C 0.2714(3) -0.3317(2) 0.02625(13) 0.0290(5) Uani 1 1 d .
C41 C 0.4535(2) -0.2405(2) 0.29812(13) 0.0233(5) Uani 1 1 d .
C42 C -0.2203(2) -0.3299(2) 0.15981(14) 0.0345(6) Uani 1 1 d .
H42a H -0.2474 -0.2635 0.1685 0.052 Uiso 1 1 calc GR
H42b H -0.2922 -0.4058 0.1609 0.052 Uiso 1 1 calc GR
H42c H -0.1940 -0.3410 0.1116 0.052 Uiso 1 1 calc GR
C43 C -0.1314(2) -0.2524(2) 0.32707(13) 0.0268(5) Uani 1 1 d .
H43a H -0.0707 -0.2509 0.3663 0.040 Uiso 1 1 calc GR
H43b H -0.2177 -0.3150 0.3256 0.040 Uiso 1 1 calc GR
H43c H -0.1329 -0.1722 0.3366 0.040 Uiso 1 1 calc GR
C44 C -0.0601(3) -0.4382(2) 0.22650(15) 0.0335(6) Uani 1 1 d .
H44a H -0.0379 -0.4640 0.1785 0.050 Uiso 1 1 calc GR
H44b H -0.1413 -0.5022 0.2310 0.050 Uiso 1 1 calc GR
H44c H 0.0084 -0.4242 0.2657 0.050 Uiso 1 1 calc GR

loop_
_atom_site_aniso_label
_atom_site_aniso_U_11
_atom_site_aniso_U_22
_atom_site_aniso_U_33
_atom_site_aniso_U_23
_atom_site_aniso_U_13
_atom_site_aniso_U_12
Ce1 0.01277(6) 0.01350(6) 0.01298(5) 0.00362(4) 0.00088(4) 0.00593(4)
Si1 0.0195(3) 0.0153(3) 0.0230(3) 0.0051(2) 0.0063(2) 0.0063(2)
F4 0.0306(8) 0.0348(8) 0.0363(8) 0.0213(6) 0.0035(6) 0.0129(7)
F5 0.0273(8) 0.0365(8) 0.0444(8) 0.0086(7) 0.0013(6) 0.0216(7)
F6 0.0274(7) 0.0229(7) 0.0298(7) 0.0043(6) -0.0049(6) 0.0061(6)
F2 0.0719(13) 0.1056(16) 0.0330(9) 0.0082(9) 0.0193(8) 0.0683(12)
F1 0.0583(11) 0.0434(9) 0.0219(7) 0.0003(6) 0.0060(7) 0.0157(8)
F3 0.1017(15) 0.0408(9) 0.0326(9) 0.0196(7) 0.0350(9) 0.0324(10)
O1 0.0155(7) 0.0126(7) 0.0177(7) 0.0044(5) 0.0018(5) 0.0037(6)
O2 0.0201(8) 0.0134(7) 0.0156(7) -0.0011(5) -0.0014(6) 0.0089(6)
O3 0.0174(7) 0.0129(7) 0.0207(7) 0.0066(6) 0.0041(6) 0.0079(6)
N1 0.0118(8) 0.0131(8) 0.0172(8) 0.0041(6) 0.0014(6) 0.0037(7)
N2 0.0175(9) 0.0120(8) 0.0159(8) 0.0008(6) -0.0003(7) 0.0066(7)
N3 0.0171(9) 0.0130(8) 0.0173(8) 0.0050(6) 0.0017(7) 0.0077(7)
N4 0.0132(8) 0.0151(8) 0.0154(8) 0.0032(6) 0.0008(6) 0.0064(7)
N5 0.0165(9) 0.0154(9) 0.0181(8) 0.0045(7) 0.0040(7) 0.0077(7)
C1 0.0174(11) 0.0135(10) 0.0204(10) 0.0045(8) 0.0024(8) 0.0049(9)
C2 0.0151(10) 0.0161(10) 0.0191(10) 0.0069(8) 0.0032(8) 0.0039(8)
C3 0.0259(12) 0.0166(11) 0.0245(11) 0.0083(9) 0.0037(9) 0.0080(9)
C4 0.0252(12) 0.0267(12) 0.0284(12) 0.0155(10) 0.0021(9) 0.0131(10)
C5 0.0239(12) 0.0266(12) 0.0191(10) 0.0107(9) 0.0003(9) 0.0093(10)
C6 0.0182(11) 0.0198(11) 0.0169(10) 0.0061(8) 0.0028(8) 0.0065(9)
C7 0.0140(10) 0.0181(10) 0.0176(10) 0.0080(8) 0.0043(8) 0.0061(8)
C8 0.0151(10) 0.0201(11) 0.0189(10) 0.0054(8) 0.0042(8) 0.0079(9)
C9 0.0173(11) 0.0286(12) 0.0283(11) 0.0099(9) 0.0044(9) 0.0131(10)
C10 0.0151(11) 0.0252(12) 0.0274(11) 0.0063(9) 0.0063(9) 0.0062(9)
C11 0.0211(12) 0.0289(12) 0.0198(10) 0.0054(9) 0.0054(9) 0.0113(10)
C12 0.0178(11) 0.0142(10) 0.0164(9) 0.0007(8) -0.0013(8) 0.0060(9)
C13 0.0165(10) 0.0184(10) 0.0127(9) 0.0006(7) -0.0008(7) 0.0072(9)
C14 0.0200(11) 0.0170(11) 0.0205(10) 0.0020(8) -0.0002(8) 0.0064(9)
C15 0.0127(10) 0.0234(12) 0.0239(11) 0.0032(9) -0.0010(8) 0.0021(9)
C16 0.0152(11) 0.0288(12) 0.0236(11) 0.0031(9) -0.0015(8) 0.0113(10)
C17 0.0210(11) 0.0233(11) 0.0180(10) 0.0038(8) 0.0000(8) 0.0125(10)
C18 0.0160(10) 0.0172(10) 0.0125(9) -0.0001(7) -0.0017(7) 0.0061(9)
C19 0.0221(11) 0.0203(11) 0.0145(9) 0.0049(8) 0.0013(8) 0.0091(9)
C20 0.0259(12) 0.0310(13) 0.0228(11) 0.0140(9) 0.0028(9) 0.0096(10)
C21 0.0352(14) 0.0291(13) 0.0171(10) 0.0032(9) 0.0067(9) 0.0160(11)
C22 0.0324(13) 0.0330(13) 0.0183(10) 0.0086(9) 0.0006(9) 0.0183(11)
C23 0.0169(11) 0.0132(10) 0.0247(10) 0.0030(8) 0.0006(8) 0.0074(9)
C24 0.0160(10) 0.0181(10) 0.0217(10) 0.0055(8) 0.0017(8) 0.0116(9)
C25 0.0220(12) 0.0201(11) 0.0253(11) 0.0009(9) 0.0013(9) 0.0131(10)
C26 0.0270(12) 0.0307(13) 0.0201(11) 0.0020(9) 0.0030(9) 0.0197(11)
C27 0.0291(12) 0.0290(12) 0.0210(11) 0.0102(9) 0.0101(9) 0.0194(11)
C28 0.0211(11) 0.0188(11) 0.0241(11) 0.0074(9) 0.0041(9) 0.0102(9)
C29 0.0179(11) 0.0186(10) 0.0185(10) 0.0056(8) 0.0025(8) 0.0125(9)
C30 0.0120(10) 0.0217(11) 0.0211(10) 0.0083(8) 0.0000(8) 0.0068(9)
C31 0.0188(11) 0.0332(13) 0.0187(10) 0.0047(9) -0.0010(8) 0.0096(10)
C32 0.0175(11) 0.0263(12) 0.0300(12) 0.0136(10) -0.0018(9) 0.0084(10)
C33 0.0151(11) 0.0250(12) 0.0283(11) 0.0097(9) 0.0026(9) 0.0076(9)
C34 0.0176(11) 0.0112(10) 0.0208(10) 0.0052(8) 0.0038(8) 0.0050(8)
C35 0.0224(11) 0.0171(11) 0.0202(10) 0.0055(8) 0.0030(8) 0.0090(9)
C36 0.0242(12) 0.0185(11) 0.0220(11) 0.0058(8) 0.0083(9) 0.0091(9)
C37 0.0206(11) 0.0181(11) 0.0284(11) 0.0075(9) 0.0086(9) 0.0112(9)
C38 0.0161(10) 0.0121(10) 0.0262(11) 0.0059(8) 0.0020(8) 0.0044(8)
C39 0.0215(11) 0.0129(10) 0.0191(10) 0.0040(8) 0.0029(8) 0.0059(9)
C40 0.0376(14) 0.0311(13) 0.0251(12) 0.0082(10) 0.0136(10) 0.0202(12)
C41 0.0205(11) 0.0193(11) 0.0307(12) 0.0083(9) 0.0030(9) 0.0089(9)
C42 0.0266(13) 0.0312(14) 0.0341(13) 0.0055(11) 0.0002(10) 0.0038(11)
C43 0.0287(13) 0.0229(12) 0.0299(12) 0.0109(9) 0.0130(10) 0.0092(10)
C44 0.0335(14) 0.0199(12) 0.0504(15) 0.0135(11) 0.0184(12) 0.0110(11)

loop_
_atom_type_symbol
_atom_type_description
_atom_type_scat_dispersion_real
_atom_type_scat_dispersion_imag
_atom_type_scat_source
C C 0.0033 0.0016 'International Tables Vol C Tables 4.2.6.8 and 6.1.1.4'
H H 0.0000 0.0000 'International Tables Vol C Tables 4.2.6.8 and 6.1.1.4'
Ce Ce -0.2486 2.6331 'International Tables Vol C Tables 4.2.6.8 and 6.1.1.4'
F F 0.0171 0.0103 'International Tables Vol C Tables 4.2.6.8 and 6.1.1.4'
N N 0.0061 0.0033 'International Tables Vol C Tables 4.2.6.8 and 6.1.1.4'
O O 0.0106 0.0060 'International Tables Vol C Tables 4.2.6.8 and 6.1.1.4'
Si Si 0.0817 0.0704 'International Tables Vol C Tables 4.2.6.8 and 6.1.1.4'

loop_
_geom_angle_atom_site_label_1
_geom_angle_atom_site_label_2
_geom_angle_atom_site_label_3
_geom_angle
O1 Ce1 O3 119.76(5)
O1 Ce1 N1 34.28(5)
O1 Ce1 N2 130.71(5)
O1 Ce1 N3 110.97(5)
O1 Ce1 N4 102.57(5)
O1 Ce1 N5 81.65(5)
O2 Ce1 O1 109.39(5)
O2 Ce1 O3 120.75(5)
O2 Ce1 N1 101.27(5)
O2 Ce1 N2 33.93(5)
O2 Ce1 N3 139.57(5)
O2 Ce1 N4 99.56(5)
O2 Ce1 N5 80.79(5)
O3 Ce1 N1 137.98(5)
O3 Ce1 N2 109.47(5)
O3 Ce1 N3 34.09(5)
O3 Ce1 N4 99.94(5)
O3 Ce1 N5 75.99(5)
N1 Ce1 N2 105.50(5)
N1 Ce1 N3 110.68(5)
N1 Ce1 N4 71.09(5)
N2 Ce1 N4 69.80(5)
N3 Ce1 N2 111.01(5)
N3 Ce1 N4 69.59(5)
N5 Ce1 N1 113.50(5)
N5 Ce1 N2 109.11(5)
N5 Ce1 N3 107.09(5)
N5 Ce1 N4 175.30(5)
N5 Si1 C42 113.97(10)
N5 Si1 C43 113.36(10)
N5 Si1 C44 109.92(10)
C42 Si1 C44 105.84(12)
C43 Si1 C42 106.95(12)
C43 Si1 C44 106.25(11)
N1 O1 Ce1 87.20(9)
N2 O2 Ce1 87.90(9)
N3 O3 Ce1 87.37(9)
O1 N1 Ce1 58.52(7)
O1 N1 C7 107.44(14)
O1 N1 C8 108.85(14)
C7 N1 Ce1 112.51(11)
C7 N1 C8 114.95(15)
C8 N1 Ce1 132.40(12)
O2 N2 Ce1 58.17(8)
O2 N2 C18 107.80(14)
O2 N2 C19 108.16(14)
C18 N2 Ce1 118.17(11)
C18 N2 C19 115.76(15)
C19 N2 Ce1 125.93(12)
O3 N3 Ce1 58.54(8)
O3 N3 C29 106.99(14)
O3 N3 C30 108.37(14)
C29 N3 Ce1 116.68(12)
C29 N3 C30 116.36(15)
C30 N3 Ce1 126.82(12)
C1 N4 Ce1 110.42(11)
C12 N4 Ce1 112.18(11)
C12 N4 C1 107.55(15)
C23 N4 Ce1 112.23(11)
C23 N4 C1 107.15(15)
C23 N4 C12 107.04(15)
Si1 N5 Ce1 134.36(9)
C34 N5 Ce1 110.43(12)
C34 N5 Si1 115.01(13)
N4 C1 C2 113.15(16)
C3 C2 C1 120.07(19)
C7 C2 C1 121.90(18)
C7 C2 C3 118.02(19)
C4 C3 C2 121.5(2)
C5 C4 C3 119.7(2)
C4 C5 C6 120.0(2)
C5 C6 C7 120.5(2)
C2 C7 N1 118.89(17)
C6 C7 N1 120.71(18)
C6 C7 C2 120.29(19)
N1 C8 C10 109.41(16)
N1 C8 C11 111.38(16)
C9 C8 N1 107.59(16)
C9 C8 C10 109.21(18)
C9 C8 C11 109.77(17)
C10 C8 C11 109.44(17)
N4 C12 C13 113.78(16)
C14 C13 C12 119.84(18)
C14 C13 C18 118.28(19)
C18 C13 C12 121.88(18)
C15 C14 C13 121.6(2)
C16 C15 C14 119.5(2)
C15 C16 C17 120.3(2)
C16 C17 C18 120.2(2)
C13 C18 N2 118.48(18)
C17 C18 N2 121.20(18)
C17 C18 C13 120.23(19)
N2 C19 C22 111.33(17)
C20 C19 N2 106.36(16)
C20 C19 C22 110.15(18)
C21 C19 N2 109.58(17)
C21 C19 C20 109.67(18)
C21 C19 C22 109.69(18)
N4 C23 C24 113.64(16)
C25 C24 C23 120.04(19)
C29 C24 C23 121.54(18)
C29 C24 C25 118.40(19)
C26 C25 C24 121.2(2)
C25 C26 C27 119.9(2)
C26 C27 C28 120.0(2)
C27 C28 C29 120.2(2)
C24 C29 N3 118.57(17)
C24 C29 C28 120.25(18)
C28 C29 N3 121.04(18)
N3 C30 C31 106.39(16)
N3 C30 C32 109.97(16)
N3 C30 C33 110.66(16)
C31 C30 C32 109.23(18)
C31 C30 C33 110.21(18)
C33 C30 C32 110.29(17)
C35 C34 N5 122.37(18)
C39 C34 N5 121.23(18)
C39 C34 C35 116.39(19)
C36 C35 C34 121.4(2)
C35 C36 C37 121.54(19)
C35 C36 C40 118.3(2)
C37 C36 C40 120.2(2)
C38 C37 C36 117.44(19)
C37 C38 C41 121.53(19)
C39 C38 C37 121.59(19)
C39 C38 C41 116.88(19)
C38 C39 C34 121.56(19)
F2 C40 F1 106.2(2)
F2 C40 F3 107.0(2)
F2 C40 C36 113.9(2)
F1 C40 F3 104.5(2)
F1 C40 C36 112.49(19)
F3 C40 C36 112.13(19)
F4 C41 C38 112.22(18)
F5 C41 F4 106.39(17)
F5 C41 F6 106.79(17)
F5 C41 C38 113.09(18)
F6 C41 F4 105.47(18)
F6 C41 C38 112.35(17)

loop_
_geom_bond_atom_site_label_1
_geom_bond_atom_site_label_2
_geom_bond_distance
Ce1 O1 2.1795(13)
Ce1 O2 2.1766(14)
Ce1 O3 2.1818(14)
Ce1 N1 2.5525(16)
Ce1 N2 2.5602(16)
Ce1 N3 2.5550(16)
Ce1 N4 3.0209(16)
Ce1 N5 2.3803(17)
Si1 N5 1.7358(18)
Si1 C42 1.872(3)
Si1 C43 1.871(2)
Si1 C44 1.877(2)
F4 C41 1.348(3)
F5 C41 1.341(3)
F6 C41 1.343(2)
F2 C40 1.319(3)
F1 C40 1.340(3)
F3 C40 1.342(3)
O1 N1 1.439(2)
O2 N2 1.430(2)
O3 N3 1.433(2)
N1 C7 1.461(3)
N1 C8 1.524(3)
N2 C18 1.450(3)
N2 C19 1.523(3)
N3 C29 1.456(2)
N3 C30 1.520(2)
N4 C1 1.492(3)
N4 C12 1.489(2)
N4 C23 1.485(3)
N5 C34 1.406(3)
C1 C2 1.510(3)
C2 C3 1.400(3)
C2 C7 1.395(3)
C3 C4 1.383(3)
C4 C5 1.380(3)
C5 C6 1.381(3)
C6 C7 1.393(3)
C8 C9 1.519(3)
C8 C10 1.529(3)
C8 C11 1.529(3)
C12 C13 1.508(3)
C13 C14 1.394(3)
C13 C18 1.400(3)
C14 C15 1.388(3)
C15 C16 1.379(3)
C16 C17 1.390(3)
C17 C18 1.392(3)
C19 C20 1.522(3)
C19 C21 1.521(3)
C19 C22 1.526(3)
C23 C24 1.504(3)
C24 C25 1.403(3)
C24 C29 1.395(3)
C25 C26 1.378(3)
C26 C27 1.384(3)
C27 C28 1.389(3)
C28 C29 1.395(3)
C30 C31 1.522(3)
C30 C32 1.530(3)
C30 C33 1.525(3)
C34 C35 1.405(3)
C34 C39 1.405(3)
C35 C36 1.388(3)
C36 C37 1.390(3)
C36 C40 1.497(3)
C37 C38 1.388(3)
C38 C39 1.386(3)
C38 C41 1.500(3)
